data_7717838
loop_
_publ_author_name
'Rohilla, Jyoti'
'Thakur, Sahil'
'Sharma, Sahil'
'Singh, Raghubir'
'Kaur, Varinder'

_publ_section_title
;
 Pd@BTL--Cd core--shell nanoparticles as plasmonic photocatalysts for the
 reductive amination of furfural in water
;
_journal_name_full 'Dalton Transactions'
_journal_paper_doi 10.1039/D4DT03058C
_journal_year 2025
_chemical_formula_moiety 'C27 H34 Cd2 Cl2 N4 O3, [+ solvents]'
_chemical_formula_sum 'C27 H34 Cd2 Cl2 N4 O3'
_chemical_formula_weight 758.28
_space_group_crystal_system orthorhombic
_space_group_IT_number 18
_space_group_name_Hall 'P 2 2ab'
_space_group_name_H-M_alt 'P 21 21 2'
_atom_sites_solution_hydrogens geom
_atom_sites_solution_primary dual
_audit_creation_date 2023-12-27
_audit_creation_method
;
Olex2 1.5
(compiled 2023.08.24 svn.re1ec1418 for OlexSys, GUI svn.r6817)
;
_audit_update_record
;
2024-02-26 deposited with the CCDC.	2025-01-07 downloaded from the CCDC.
;
_cell_angle_alpha 90
_cell_angle_beta 90
_cell_angle_gamma 90
_cell_formula_units_Z 4
_cell_length_a 26.9155(6)
_cell_length_b 15.7883(3)
_cell_length_c 8.7097(2)
_cell_measurement_reflns_used 18462
_cell_measurement_temperature 293(2)
_cell_measurement_theta_max 26.5920
_cell_measurement_theta_min 3.4780
_cell_volume 3701.19(14)
_computing_cell_refinement 'CrysAlisPro 1.171.39.31d (Rigaku OD, 2017)'
_computing_data_collection 'CrysAlisPro 1.171.39.31d (Rigaku OD, 2017)'
_computing_data_reduction 'CrysAlisPro 1.171.39.31d (Rigaku OD, 2017)'
_computing_molecular_graphics 'Olex2 1.5 (Dolomanov et al., 2009)'
_computing_publication_material 'Olex2 1.5 (Dolomanov et al., 2009)'
_computing_structure_refinement 'SHELXL 2018/3 (Sheldrick, 2015)'
_computing_structure_solution 'SHELXT 2014/5 (Sheldrick, 2014)'
_diffrn_ambient_temperature 293(2)
_diffrn_detector 'CCD plate'
_diffrn_detector_type HyPix3000
_diffrn_measured_fraction_theta_full 0.996
_diffrn_measured_fraction_theta_max 0.944
_diffrn_measurement_details
;
List of Runs (angles in degrees, time in seconds):

  # Type    Start    End  Width  t~exp~   \w     \q     \k     \f   Frames
#--------------------------------------------------------------------------
  1  \w      9.00  35.00   0.50    8.00    --   -9.95  44.00 -33.00   52
  2  \w    -72.00 -25.00   0.50    8.00    --   -9.95 -44.00 175.00   94
  3  \w     25.00  52.00   0.50    8.00    --   10.22  44.00 -33.00   54
  4  \w    -14.00  11.00   0.50    8.00    --   10.22 -44.00 175.00   50
  5  \w    -28.00  53.00   0.50    8.00    --   -9.95  57.00  30.00  162
  6  \w    -42.00  -4.00   0.50    8.00    --   -9.95 125.00 -90.00   76
  7  \w    -21.00  60.00   0.50    8.00    --   -9.95  19.00 120.00  162
  8  \w     15.00  44.00   0.50    8.00    --   10.22-125.00 150.00   58
  9  \w    -43.00 -17.00   0.50    8.00    --   10.22 -77.00 150.00   52
 10  \w     11.00  36.00   0.50    8.00    --   10.22 -77.00 150.00   50
 11  \w     -3.00  43.00   0.50    8.00    --   10.22 -99.00  60.00   92
;
_diffrn_measurement_device 'four-circle diffractometer'
_diffrn_measurement_device_type 'SuperNova, Single source at offset/far, HyPix3000'
_diffrn_measurement_method '\w scans'
_diffrn_orient_matrix_type 'CrysAlisPro convention (1999,Acta A55,543-557)'
_diffrn_orient_matrix_UB_11 -0.0202908000
_diffrn_orient_matrix_UB_12 -0.0080307000
_diffrn_orient_matrix_UB_13 -0.0499053000
_diffrn_orient_matrix_UB_21 0.0158908000
_diffrn_orient_matrix_UB_22 -0.0233430000
_diffrn_orient_matrix_UB_23 -0.0493137000
_diffrn_orient_matrix_UB_31 -0.0055282000
_diffrn_orient_matrix_UB_32 -0.0375271000
_diffrn_orient_matrix_UB_33 0.0413372000
_diffrn_radiation_monochromator mirror
_diffrn_radiation_probe x-ray
_diffrn_radiation_type 'Mo K\a'
_diffrn_radiation_wavelength 0.71073
_diffrn_reflns_av_R_equivalents 0.0386
_diffrn_reflns_av_unetI/netI 0.0408
_diffrn_reflns_Laue_measured_fraction_full 0.996
_diffrn_reflns_Laue_measured_fraction_max 0.944
_diffrn_reflns_limit_h_max 34
_diffrn_reflns_limit_h_min -33
_diffrn_reflns_limit_k_max 13
_diffrn_reflns_limit_k_min -20
_diffrn_reflns_limit_l_max 10
_diffrn_reflns_limit_l_min -11
_diffrn_reflns_number 31122
_diffrn_reflns_point_group_measured_fraction_full 0.996
_diffrn_reflns_point_group_measured_fraction_max 0.928
_diffrn_reflns_theta_full 25.242
_diffrn_reflns_theta_max 27.442
_diffrn_reflns_theta_min 3.260
_diffrn_source 'micro-focus sealed X-ray tube'
_diffrn_source_type 'SuperNova (Mo) X-ray Source'
_exptl_absorpt_coefficient_mu 1.321
_exptl_absorpt_correction_T_max 1.00000
_exptl_absorpt_correction_T_min 0.47111
_exptl_absorpt_correction_type multi-scan
_exptl_absorpt_process_details
;
CrysAlisPro 1.171.39.31d (Rigaku Oxford Diffraction, 2017)
Empirical absorption correction using spherical harmonics,
 implemented in SCALE3 ABSPACK scaling algorithm.
;
_exptl_crystal_colour 'light yellow'
_exptl_crystal_colour_modifier light
_exptl_crystal_colour_primary yellow
_exptl_crystal_density_diffrn 1.361
_exptl_crystal_description block
_exptl_crystal_F_000 1512
_exptl_crystal_size_max 0.7
_exptl_crystal_size_mid 0.4
_exptl_crystal_size_min 0.2
_refine_diff_density_max 0.276
_refine_diff_density_min -0.311
_refine_diff_density_rms 0.050
_refine_ls_abs_structure_details
;
 Flack x determined using 2121 quotients [(I+)-(I-)]/[(I+)+(I-)]
 (Parsons, Flack and Wagner, Acta Cryst. B69 (2013) 249-259).
;
_refine_ls_abs_structure_Flack 0.003(14)
_refine_ls_extinction_method none
_refine_ls_goodness_of_fit_ref 1.037
_refine_ls_hydrogen_treatment constr
_refine_ls_matrix_type full
_refine_ls_number_parameters 308
_refine_ls_number_reflns 7869
_refine_ls_number_restraints 1
_refine_ls_restrained_S_all 1.039
_refine_ls_R_factor_all 0.0486
_refine_ls_R_factor_gt 0.0346
_refine_ls_shift/su_max 0.001
_refine_ls_shift/su_mean 0.000
_refine_ls_structure_factor_coef Fsqd
_refine_ls_weighting_details 'w=1/[\s^2^(Fo^2^)+(0.0311P)^2^] where P=(Fo^2^+2Fc^2^)/3'
_refine_ls_weighting_scheme calc
_refine_ls_wR_factor_gt 0.0678
_refine_ls_wR_factor_ref 0.0719
_reflns_Friedel_coverage 0.753
_reflns_Friedel_fraction_full 0.996
_reflns_Friedel_fraction_max 0.907
_reflns_number_gt 6156
_reflns_number_total 7869
_reflns_threshold_expression 'I > 2\s(I)'
_cod_data_source_file d4dt03058c2.cif
_cod_data_source_block vk-cd
_cod_database_code 7717838
_shelx_shelxl_version_number 2018/3
_chemical_oxdiff_formula 'C H N O Cd'
_shelx_space_group_comment
;
The symmetry employed for this shelxl refinement is uniquely defined
by the following loop, which should always be used as a source of
symmetry information in preference to the above space-group names.
They are only intended as comments.
;
_shelx_estimated_absorpt_t_max 0.778
_shelx_estimated_absorpt_t_min 0.458
_olex2_refinement_description
;
1. Fixed Uiso
 At 1.2 times of:
  All C(H) groups, All C(H,H) groups, All N(H) groups
 At 1.5 times of:
  All O(H) groups
2. Rigid bond restraints
 C13, C12
 with sigma for 1-2 distances of 0.005 and sigma for 1-3 distances of 0.005
3.a Ternary CH refined with riding coordinates:
 N2(H2), N4(H4), N3(H3)
3.b Secondary CH2 refined with riding coordinates:
 C10(H10A,H10B), C8(H8A,H8B), C19(H19A,H19B), C7(H7A,H7B), C11(H11A,H11B),
 C12(H12A,H12B), C20(H20A,H20B), C9(H9A,H9B), C21(H21A,H21B)
3.c Aromatic/amide H refined with riding coordinates:
 C24(H24), C27(H27), C26(H26), C25(H25), C16(H16), C15(H15), C14(H14),
 C17(H17), C2(H2A), C3(H3A), C29(H29), C5(H5)
3.d Fitted hexagon refined as free rotating group:
 C24(C23,C22,C27,C26,C25), C16(C15,C14,C13,C18,C17), C1(C2,C3,C29,C5,C6)
3.e Idealised tetrahedral OH refined as rotating group:
 O1(H1)
;
_smtbx_masks_void_probe_radius 1.2
_smtbx_masks_void_truncation_radius 1.2
_olex2_submission_special_instructions 'No special instructions were received'
_oxdiff_exptl_absorpt_empirical_details
;
Empirical correction (ABSPACK) includes:
- Absorption correction using spherical harmonics
- Frame scaling
;
_oxdiff_exptl_absorpt_empirical_full_max 1.487
_oxdiff_exptl_absorpt_empirical_full_min 0.492

loop_
_space_group_symop_operation_xyz
'x, y, z'
'-x, -y, z'
'-x+1/2, y+1/2, -z'
'x+1/2, -y+1/2, -z'

loop_
_atom_site_label
_atom_site_type_symbol
_atom_site_fract_x
_atom_site_fract_y
_atom_site_fract_z
_atom_site_U_iso_or_equiv
_atom_site_adp_type
_atom_site_occupancy
_atom_site_site_symmetry_order
_atom_site_calc_flag
_atom_site_refinement_flags_posn
_atom_site_refinement_flags_adp
_atom_site_refinement_flags_occupancy
_atom_site_disorder_assembly
_atom_site_disorder_group
Cd1 Cd 0.71026(2) 0.38983(2) 0.29011(5) 0.05640(12) Uani 1 1 d . . . . .
Cd2 Cd 0.73420(2) 0.23795(2) 0.00255(5) 0.06060(13) Uani 1 1 d . . . . .
Cl1 Cl 0.71839(5) 0.08879(8) 0.0391(2) 0.0821(5) Uani 1 1 d . . . . .
Cl2 Cl 0.76692(7) 0.26898(11) -0.25023(19) 0.0982(5) Uani 1 1 d . . . . .
O3 O 0.77110(12) 0.3048(2) 0.1901(5) 0.0666(10) Uani 1 1 d . . . . .
N2 N 0.65144(16) 0.3130(2) 0.4285(5) 0.0595(11) Uani 1 1 d . . . . .
H2 H 0.621042 0.313407 0.366621 0.071 Uiso 1 1 calc R U . . .
O2 O 0.67610(12) 0.3197(2) 0.0837(5) 0.0753(11) Uani 1 1 d . . . . .
N1 N 0.67652(17) 0.4908(2) 0.4783(6) 0.0652(13) Uani 1 1 d . . . . .
N4 N 0.77798(16) 0.4285(3) 0.4470(6) 0.0739(14) Uani 1 1 d . . . . .
H4 H 0.782453 0.384769 0.525687 0.089 Uiso 1 1 calc R U . . .
C10 C 0.7159(2) 0.5042(3) 0.5965(7) 0.0720(16) Uani 1 1 d . . . . .
H10A H 0.709339 0.556297 0.651858 0.086 Uiso 1 1 calc R U . . .
H10B H 0.715247 0.457850 0.669567 0.086 Uiso 1 1 calc R U . . .
C8 C 0.6391(2) 0.3560(3) 0.5731(7) 0.0716(16) Uani 1 1 d . . . . .
H8A H 0.666022 0.349193 0.645891 0.086 Uiso 1 1 calc R U . . .
H8B H 0.609337 0.331172 0.617126 0.086 Uiso 1 1 calc R U . . .
N3 N 0.68322(18) 0.5086(3) 0.1468(5) 0.0686(13) Uani 1 1 d . . . . .
H3 H 0.712026 0.545953 0.134603 0.082 Uiso 1 1 calc R U . . .
C19 C 0.6635(2) 0.5697(3) 0.4001(7) 0.0706(16) Uani 1 1 d . . . . .
H19A H 0.692370 0.606549 0.397936 0.085 Uiso 1 1 calc R U . . .
H19B H 0.637598 0.598300 0.457494 0.085 Uiso 1 1 calc R U . . .
C24 C 0.59470(16) 0.28170(19) 0.0098(5) 0.0798(17) Uani 1 1 d G . . . .
H24 H 0.600410 0.225567 0.036938 0.096 Uiso 1 1 calc R U . . .
C23 C 0.63207(11) 0.3416(2) 0.0280(4) 0.0626(14) Uani 1 1 d G . . . .
C22 C 0.62354(14) 0.4255(2) -0.0126(5) 0.0647(14) Uani 1 1 d G . . . .
C27 C 0.57763(16) 0.4495(2) -0.0713(5) 0.087(2) Uani 1 1 d G . . . .
H27 H 0.571920 0.505626 -0.098453 0.104 Uiso 1 1 calc R U . . .
C26 C 0.54026(12) 0.3896(3) -0.0895(5) 0.096(2) Uani 1 1 d G . . . .
H26 H 0.509539 0.405615 -0.128830 0.116 Uiso 1 1 calc R U . . .
C25 C 0.54879(13) 0.3057(3) -0.0490(5) 0.096(2) Uani 1 1 d G . . . .
H25 H 0.523783 0.265585 -0.061135 0.115 Uiso 1 1 calc R U . . .
C7 C 0.66460(19) 0.2213(3) 0.4521(7) 0.0669(15) Uani 1 1 d . . . . .
H7A H 0.668757 0.194782 0.352454 0.080 Uiso 1 1 calc R U . . .
H7B H 0.696243 0.218185 0.505095 0.080 Uiso 1 1 calc R U . . .
C16 C 0.89041(14) 0.1997(2) 0.2291(7) 0.117(3) Uani 1 1 d G . . . .
H16 H 0.905583 0.149424 0.198959 0.140 Uiso 1 1 calc R U . . .
C15 C 0.91692(11) 0.2591(3) 0.3136(7) 0.122(3) Uani 1 1 d G . . . .
H15 H 0.949829 0.248641 0.340059 0.146 Uiso 1 1 calc R U . . .
C14 C 0.89424(13) 0.3342(3) 0.3587(5) 0.105(2) Uani 1 1 d G . . . .
H14 H 0.911977 0.373971 0.415258 0.127 Uiso 1 1 calc R U . . .
C13 C 0.84505(13) 0.3498(2) 0.3192(5) 0.0737(16) Uani 1 1 d G U . . .
C18 C 0.81854(10) 0.2904(2) 0.2347(5) 0.0569(14) Uani 1 1 d G . . . .
C17 C 0.84122(13) 0.2153(2) 0.1896(5) 0.0821(18) Uani 1 1 d G . . . .
H17 H 0.823482 0.175538 0.133058 0.099 Uiso 1 1 calc R U . . .
C11 C 0.7659(2) 0.5089(3) 0.5238(8) 0.0821(18) Uani 1 1 d . . . . .
H11A H 0.766455 0.554628 0.449405 0.099 Uiso 1 1 calc R U . . .
H11B H 0.790709 0.520973 0.601647 0.099 Uiso 1 1 calc R U . . .
C12 C 0.8230(2) 0.4344(4) 0.3583(8) 0.0852(19) Uani 1 1 d . U . . .
H12A H 0.847192 0.467090 0.415533 0.102 Uiso 1 1 calc R U . . .
H12B H 0.815943 0.464681 0.263833 0.102 Uiso 1 1 calc R U . . .
C20 C 0.6463(2) 0.5552(3) 0.2422(7) 0.0791(19) Uani 1 1 d . . . . .
H20A H 0.639295 0.609358 0.194371 0.095 Uiso 1 1 calc R U . . .
H20B H 0.615584 0.523121 0.245172 0.095 Uiso 1 1 calc R U . . .
C9 C 0.6305(2) 0.4495(3) 0.5416(7) 0.0785(18) Uani 1 1 d . . . . .
H9A H 0.603502 0.455857 0.468751 0.094 Uiso 1 1 calc R U . . .
H9B H 0.620911 0.477606 0.636155 0.094 Uiso 1 1 calc R U . . .
C21 C 0.6650(3) 0.4878(4) -0.0111(8) 0.0862(18) Uani 1 1 d . . . . .
H21A H 0.654006 0.539577 -0.060537 0.103 Uiso 1 1 calc R U . . .
H21B H 0.692442 0.465270 -0.070728 0.103 Uiso 1 1 calc R U . . .
O1 O 0.5751(2) 0.1777(4) 0.3328(8) 0.158(3) Uani 1 1 d . . . . .
H1 H 0.573963 0.136072 0.276570 0.237 Uiso 1 1 calc R U . . .
C1 C 0.58145(19) 0.1535(3) 0.4734(6) 0.110(2) Uani 1 1 d G . . . .
C2 C 0.54522(13) 0.1098(3) 0.5551(8) 0.129(3) Uani 1 1 d G . . . .
H2A H 0.514875 0.097467 0.509235 0.155 Uiso 1 1 calc R U . . .
C3 C 0.55435(19) 0.0847(2) 0.7054(8) 0.124(3) Uani 1 1 d G . . . .
H3A H 0.530116 0.055467 0.760108 0.149 Uiso 1 1 calc R U . . .
C29 C 0.5997(2) 0.1031(3) 0.7740(5) 0.111(3) Uani 1 1 d G . . . .
H29 H 0.605818 0.086303 0.874563 0.134 Uiso 1 1 calc R U . . .
C5 C 0.63593(16) 0.1468(2) 0.6923(6) 0.0888(19) Uani 1 1 d G . . . .
H5 H 0.666279 0.159139 0.738145 0.107 Uiso 1 1 calc R U . . .
C6 C 0.62680(15) 0.1719(2) 0.5420(6) 0.0737(17) Uani 1 1 d G . . . .

loop_
_atom_site_aniso_label
_atom_site_aniso_U_11
_atom_site_aniso_U_22
_atom_site_aniso_U_33
_atom_site_aniso_U_23
_atom_site_aniso_U_13
_atom_site_aniso_U_12
Cd1 0.0569(2) 0.0581(2) 0.0542(2) -0.0093(2) 0.0044(2) -0.00029(18)
Cd2 0.0622(2) 0.0580(2) 0.0616(3) -0.0107(2) -0.0029(2) 0.00794(16)
Cl1 0.0774(9) 0.0625(8) 0.1065(14) 0.0036(8) -0.0014(9) -0.0008(6)
Cl2 0.1027(12) 0.1173(13) 0.0745(12) -0.0003(10) 0.0093(9) -0.0120(11)
O3 0.056(2) 0.072(2) 0.073(2) -0.017(2) -0.009(2) 0.0082(17)
N2 0.068(3) 0.047(2) 0.063(3) -0.004(2) 0.004(2) 0.003(2)
O2 0.064(2) 0.082(3) 0.080(3) -0.028(2) -0.013(2) 0.023(2)
N1 0.078(3) 0.054(2) 0.064(3) -0.005(3) 0.027(3) -0.004(2)
N4 0.077(3) 0.072(3) 0.073(4) -0.019(3) 0.001(3) -0.007(2)
C10 0.083(4) 0.080(4) 0.053(4) -0.012(3) 0.002(4) 0.003(3)
C8 0.072(4) 0.067(4) 0.076(4) 0.012(3) 0.014(3) 0.000(3)
N3 0.081(3) 0.068(3) 0.057(3) 0.006(2) 0.014(3) -0.013(2)
C19 0.104(4) 0.056(3) 0.052(4) 0.008(3) 0.011(3) 0.006(3)
C24 0.087(4) 0.069(3) 0.083(4) -0.012(4) -0.006(4) 0.003(3)
C23 0.063(3) 0.070(3) 0.054(4) -0.008(3) 0.003(3) 0.016(3)
C22 0.070(3) 0.079(4) 0.045(3) 0.001(3) 0.014(3) 0.010(3)
C27 0.093(5) 0.081(4) 0.087(5) 0.010(4) 0.010(4) 0.030(4)
C26 0.071(4) 0.109(5) 0.108(6) 0.023(5) -0.008(4) 0.010(4)
C25 0.062(4) 0.121(5) 0.105(6) -0.012(5) 0.000(4) -0.016(4)
C7 0.062(3) 0.062(3) 0.076(4) -0.003(3) -0.004(3) -0.002(3)
C16 0.086(5) 0.084(4) 0.180(8) -0.020(5) -0.035(5) 0.022(4)
C15 0.058(4) 0.103(5) 0.204(9) -0.024(6) -0.057(5) 0.003(4)
C14 0.064(4) 0.112(5) 0.140(7) -0.017(5) -0.028(4) 0.000(4)
C13 0.055(3) 0.074(3) 0.092(5) -0.007(4) -0.006(3) -0.003(3)
C18 0.055(3) 0.052(3) 0.063(4) -0.002(3) -0.005(3) -0.008(2)
C17 0.058(3) 0.077(4) 0.111(5) -0.008(4) -0.005(4) 0.005(3)
C11 0.092(4) 0.078(4) 0.077(5) -0.030(4) -0.002(4) -0.016(3)
C12 0.070(4) 0.091(4) 0.095(5) -0.016(4) -0.002(4) -0.023(3)
C20 0.111(5) 0.052(3) 0.074(5) 0.015(3) 0.027(4) 0.018(3)
C9 0.109(5) 0.055(3) 0.071(5) 0.002(3) 0.027(4) 0.005(3)
C21 0.121(5) 0.081(4) 0.057(4) 0.013(4) 0.011(4) 0.004(4)
O1 0.124(4) 0.204(6) 0.146(6) 0.048(5) -0.049(4) -0.086(5)
C1 0.092(5) 0.106(5) 0.132(8) 0.029(6) -0.002(5) -0.019(4)
C2 0.105(6) 0.118(6) 0.165(10) 0.047(7) -0.017(6) -0.026(5)
C3 0.099(6) 0.080(5) 0.193(11) -0.003(6) 0.035(6) -0.026(4)
C29 0.167(8) 0.061(4) 0.106(6) 0.013(4) 0.044(6) -0.007(4)
C5 0.099(5) 0.058(3) 0.109(6) -0.005(4) -0.005(5) -0.008(3)
C6 0.062(3) 0.054(3) 0.105(6) 0.002(3) -0.001(4) -0.003(3)

loop_
_atom_type_symbol
_atom_type_description
_atom_type_scat_dispersion_real
_atom_type_scat_dispersion_imag
_atom_type_scat_source
C C 0.0033 0.0016 'International Tables Vol C Tables 4.2.6.8 and 6.1.1.4'
H H 0.0000 0.0000 'International Tables Vol C Tables 4.2.6.8 and 6.1.1.4'
Cd Cd -0.8075 1.2024 'International Tables Vol C Tables 4.2.6.8 and 6.1.1.4'
Cl Cl 0.1484 0.1585 'International Tables Vol C Tables 4.2.6.8 and 6.1.1.4'
N N 0.0061 0.0033 'International Tables Vol C Tables 4.2.6.8 and 6.1.1.4'
O O 0.0106 0.0060 'International Tables Vol C Tables 4.2.6.8 and 6.1.1.4'

loop_
_geom_angle_atom_site_label_1
_geom_angle_atom_site_label_2
_geom_angle_atom_site_label_3
_geom_angle
_geom_angle_site_symmetry_1
_geom_angle_site_symmetry_3
_geom_angle_publ_flag
O3 Cd1 N2 112.18(13) . . ?
O3 Cd1 O2 72.96(12) . . ?
O3 Cd1 N1 153.81(15) . . ?
O3 Cd1 N4 79.60(14) . . ?
O3 Cd1 N3 118.92(15) . . ?
N2 Cd1 N1 75.07(13) . . ?
N2 Cd1 N4 111.09(17) . . ?
N2 Cd1 N3 118.44(15) . . ?
O2 Cd1 N2 83.25(15) . . ?
O2 Cd1 N1 133.17(14) . . ?
O2 Cd1 N4 152.31(14) . . ?
O2 Cd1 N3 81.15(15) . . ?
N4 Cd1 N1 74.42(16) . . ?
N4 Cd1 N3 109.76(16) . . ?
N3 Cd1 N1 73.99(15) . . ?
Cl1 Cd2 Cl2 112.43(6) . . ?
O3 Cd2 Cl1 116.95(11) . . ?
O3 Cd2 Cl2 114.63(11) . . ?
O2 Cd2 Cl1 114.51(11) . . ?
O2 Cd2 Cl2 116.26(12) . . ?
O2 Cd2 O3 78.12(13) . . ?
Cd2 O3 Cd1 104.05(14) . . ?
C18 O3 Cd1 131.6(3) . . ?
C18 O3 Cd2 124.2(3) . . ?
Cd1 N2 H2 106.2 . . ?
C8 N2 Cd1 110.9(3) . . ?
C8 N2 H2 106.2 . . ?
C8 N2 C7 112.5(4) . . ?
C7 N2 Cd1 114.3(3) . . ?
C7 N2 H2 106.2 . . ?
Cd2 O2 Cd1 104.78(14) . . ?
C23 O2 Cd1 121.2(2) . . ?
C23 O2 Cd2 133.4(3) . . ?
C10 N1 Cd1 106.8(3) . . ?
C10 N1 C9 113.1(5) . . ?
C19 N1 Cd1 109.3(3) . . ?
C19 N1 C10 111.8(4) . . ?
C19 N1 C9 110.1(4) . . ?
C9 N1 Cd1 105.5(3) . . ?
Cd1 N4 H4 108.5 . . ?
C11 N4 Cd1 108.4(3) . . ?
C11 N4 H4 108.5 . . ?
C12 N4 Cd1 110.8(4) . . ?
C12 N4 H4 108.5 . . ?
C12 N4 C11 112.0(4) . . ?
N1 C10 H10A 109.5 . . ?
N1 C10 H10B 109.5 . . ?
H10A C10 H10B 108.1 . . ?
C11 C10 N1 110.9(5) . . ?
C11 C10 H10A 109.5 . . ?
C11 C10 H10B 109.5 . . ?
N2 C8 H8A 109.8 . . ?
N2 C8 H8B 109.8 . . ?
N2 C8 C9 109.3(5) . . ?
H8A C8 H8B 108.3 . . ?
C9 C8 H8A 109.8 . . ?
C9 C8 H8B 109.8 . . ?
Cd1 N3 H3 106.9 . . ?
C20 N3 Cd1 107.6(3) . . ?
C20 N3 H3 106.9 . . ?
C20 N3 C21 113.7(5) . . ?
C21 N3 Cd1 114.3(3) . . ?
C21 N3 H3 106.9 . . ?
N1 C19 H19A 109.2 . . ?
N1 C19 H19B 109.2 . . ?
N1 C19 C20 112.2(5) . . ?
H19A C19 H19B 107.9 . . ?
C20 C19 H19A 109.2 . . ?
C20 C19 H19B 109.2 . . ?
C23 C24 H24 120.0 . . ?
C23 C24 C25 120.0 . . ?
C25 C24 H24 120.0 . . ?
O2 C23 C24 120.7(3) . . ?
O2 C23 C22 119.3(3) . . ?
C24 C23 C22 120.0 . . ?
C23 C22 C27 120.0 . . ?
C23 C22 C21 120.2(4) . . ?
C27 C22 C21 119.3(4) . . ?
C22 C27 H27 120.0 . . ?
C22 C27 C26 120.0 . . ?
C26 C27 H27 120.0 . . ?
C27 C26 H26 120.0 . . ?
C25 C26 C27 120.0 . . ?
C25 C26 H26 120.0 . . ?
C24 C25 H25 120.0 . . ?
C26 C25 C24 120.0 . . ?
C26 C25 H25 120.0 . . ?
N2 C7 H7A 108.7 . . ?
N2 C7 H7B 108.7 . . ?
H7A C7 H7B 107.6 . . ?
C6 C7 N2 114.3(4) . . ?
C6 C7 H7A 108.7 . . ?
C6 C7 H7B 108.7 . . ?
C15 C16 H16 120.0 . . ?
C15 C16 C17 120.0 . . ?
C17 C16 H16 120.0 . . ?
C16 C15 H15 120.0 . . ?
C16 C15 C14 120.0 . . ?
C14 C15 H15 120.0 . . ?
C15 C14 H14 120.0 . . ?
C13 C14 C15 120.0 . . ?
C13 C14 H14 120.0 . . ?
C14 C13 C18 120.0 . . ?
C14 C13 C12 118.7(3) . . ?
C18 C13 C12 121.2(3) . . ?
O3 C18 C13 121.5(3) . . ?
O3 C18 C17 118.5(3) . . ?
C17 C18 C13 120.0 . . ?
C16 C17 H17 120.0 . . ?
C18 C17 C16 120.0 . . ?
C18 C17 H17 120.0 . . ?
N4 C11 C10 110.4(4) . . ?
N4 C11 H11A 109.6 . . ?
N4 C11 H11B 109.6 . . ?
C10 C11 H11A 109.6 . . ?
C10 C11 H11B 109.6 . . ?
H11A C11 H11B 108.1 . . ?
N4 C12 C13 113.4(5) . . ?
N4 C12 H12A 108.9 . . ?
N4 C12 H12B 108.9 . . ?
C13 C12 H12A 108.9 . . ?
C13 C12 H12B 108.9 . . ?
H12A C12 H12B 107.7 . . ?
N3 C20 H20A 109.0 . . ?
N3 C20 H20B 109.0 . . ?
C19 C20 N3 112.9(5) . . ?
C19 C20 H20A 109.0 . . ?
C19 C20 H20B 109.0 . . ?
H20A C20 H20B 107.8 . . ?
N1 C9 C8 111.3(5) . . ?
N1 C9 H9A 109.4 . . ?
N1 C9 H9B 109.4 . . ?
C8 C9 H9A 109.4 . . ?
C8 C9 H9B 109.4 . . ?
H9A C9 H9B 108.0 . . ?
N3 C21 H21A 108.9 . . ?
N3 C21 H21B 108.9 . . ?
C22 C21 N3 113.5(5) . . ?
C22 C21 H21A 108.9 . . ?
C22 C21 H21B 108.9 . . ?
H21A C21 H21B 107.7 . . ?
C1 O1 H1 109.5 . . ?
O1 C1 C2 122.5(5) . . ?
O1 C1 C6 117.5(5) . . ?
C2 C1 C6 120.0 . . ?
C1 C2 H2A 120.0 . . ?
C1 C2 C3 120.0 . . ?
C3 C2 H2A 120.0 . . ?
C2 C3 H3A 120.0 . . ?
C2 C3 C29 120.0 . . ?
C29 C3 H3A 120.0 . . ?
C3 C29 H29 120.0 . . ?
C3 C29 C5 120.0 . . ?
C5 C29 H29 120.0 . . ?
C29 C5 H5 120.0 . . ?
C6 C5 C29 120.0 . . ?
C6 C5 H5 120.0 . . ?
C1 C6 C7 118.7(4) . . ?
C5 C6 C7 121.3(4) . . ?
C5 C6 C1 120.0 . . ?

loop_
_geom_bond_atom_site_label_1
_geom_bond_atom_site_label_2
_geom_bond_distance
_geom_bond_site_symmetry_2
_geom_bond_publ_flag
Cd1 O3 2.289(3) . ?
Cd1 N2 2.331(4) . ?
Cd1 O2 2.303(4) . ?
Cd1 N1 2.461(4) . ?
Cd1 N4 2.359(4) . ?
Cd1 N3 2.367(4) . ?
Cd2 Cl1 2.4141(13) . ?
Cd2 Cl2 2.4215(17) . ?
Cd2 O3 2.184(4) . ?
Cd2 O2 2.148(3) . ?
O3 C18 1.354(4) . ?
N2 H2 0.9800 . ?
N2 C8 1.469(7) . ?
N2 C7 1.504(6) . ?
O2 C23 1.326(4) . ?
N1 C10 1.492(7) . ?
N1 C19 1.462(6) . ?
N1 C9 1.505(7) . ?
N4 H4 0.9800 . ?
N4 C11 1.471(6) . ?
N4 C12 1.440(7) . ?
C10 H10A 0.9700 . ?
C10 H10B 0.9700 . ?
C10 C11 1.489(8) . ?
C8 H8A 0.9700 . ?
C8 H8B 0.9700 . ?
C8 C9 1.519(7) . ?
N3 H3 0.9800 . ?
N3 C20 1.489(7) . ?
N3 C21 1.496(8) . ?
C19 H19A 0.9700 . ?
C19 H19B 0.9700 . ?
C19 C20 1.469(8) . ?
C24 H24 0.9300 . ?
C24 C23 1.3900 . ?
C24 C25 1.3900 . ?
C23 C22 1.3900 . ?
C22 C27 1.3900 . ?
C22 C21 1.488(7) . ?
C27 H27 0.9300 . ?
C27 C26 1.3900 . ?
C26 H26 0.9300 . ?
C26 C25 1.3900 . ?
C25 H25 0.9300 . ?
C7 H7A 0.9700 . ?
C7 H7B 0.9700 . ?
C7 C6 1.502(6) . ?
C16 H16 0.9300 . ?
C16 C15 1.3900 . ?
C16 C17 1.3900 . ?
C15 H15 0.9300 . ?
C15 C14 1.3900 . ?
C14 H14 0.9300 . ?
C14 C13 1.3900 . ?
C13 C18 1.3900 . ?
C13 C12 1.500(7) . ?
C18 C17 1.3900 . ?
C17 H17 0.9300 . ?
C11 H11A 0.9700 . ?
C11 H11B 0.9700 . ?
C12 H12A 0.9700 . ?
C12 H12B 0.9700 . ?
C20 H20A 0.9700 . ?
C20 H20B 0.9700 . ?
C9 H9A 0.9700 . ?
C9 H9B 0.9700 . ?
C21 H21A 0.9700 . ?
C21 H21B 0.9700 . ?
O1 H1 0.8200 . ?
O1 C1 1.294(7) . ?
C1 C2 1.3900 . ?
C1 C6 1.3900 . ?
C2 H2A 0.9300 . ?
C2 C3 1.3900 . ?
C3 H3A 0.9300 . ?
C3 C29 1.3900 . ?
C29 H29 0.9300 . ?
C29 C5 1.3900 . ?
C5 H5 0.9300 . ?
C5 C6 1.3900 . ?

loop_
_geom_torsion_atom_site_label_1
_geom_torsion_atom_site_label_2
_geom_torsion_atom_site_label_3
_geom_torsion_atom_site_label_4
_geom_torsion
_geom_torsion_site_symmetry_1
_geom_torsion_site_symmetry_2
_geom_torsion_site_symmetry_3
_geom_torsion_site_symmetry_4
_geom_torsion_publ_flag
Cd1 O3 C18 C13 -25.2(5) . . . . ?
Cd1 O3 C18 C17 157.0(3) . . . . ?
Cd1 N2 C8 C9 45.9(5) . . . . ?
Cd1 N2 C7 C6 179.7(4) . . . . ?
Cd1 O2 C23 C24 -126.8(3) . . . . ?
Cd1 O2 C23 C22 53.3(4) . . . . ?
Cd1 N1 C10 C11 39.9(5) . . . . ?
Cd1 N1 C19 C20 32.9(6) . . . . ?
Cd1 N1 C9 C8 42.4(6) . . . . ?
Cd1 N4 C11 C10 49.6(6) . . . . ?
Cd1 N4 C12 C13 -76.7(5) . . . . ?
Cd1 N3 C20 C19 48.3(5) . . . . ?
Cd1 N3 C21 C22 57.2(6) . . . . ?
Cd2 O3 C18 C13 159.9(2) . . . . ?
Cd2 O3 C18 C17 -17.9(5) . . . . ?
Cd2 O2 C23 C24 64.3(5) . . . . ?
Cd2 O2 C23 C22 -115.6(4) . . . . ?
O3 C18 C17 C16 177.9(4) . . . . ?
N2 C8 C9 N1 -61.5(6) . . . . ?
N2 C7 C6 C1 71.0(5) . . . . ?
N2 C7 C6 C5 -107.3(4) . . . . ?
O2 C23 C22 C27 179.9(4) . . . . ?
O2 C23 C22 C21 7.2(5) . . . . ?
N1 C10 C11 N4 -62.6(6) . . . . ?
N1 C19 C20 N3 -56.8(6) . . . . ?
C10 N1 C19 C20 150.9(5) . . . . ?
C10 N1 C9 C8 -73.9(6) . . . . ?
C8 N2 C7 C6 52.1(6) . . . . ?
C19 N1 C10 C11 -79.6(6) . . . . ?
C19 N1 C9 C8 160.2(5) . . . . ?
C24 C23 C22 C27 0.0 . . . . ?
C24 C23 C22 C21 -172.7(4) . . . . ?
C23 C24 C25 C26 0.0 . . . . ?
C23 C22 C27 C26 0.0 . . . . ?
C23 C22 C21 N3 -69.3(6) . . . . ?
C22 C27 C26 C25 0.0 . . . . ?
C27 C22 C21 N3 117.9(4) . . . . ?
C27 C26 C25 C24 0.0 . . . . ?
C25 C24 C23 O2 -179.9(4) . . . . ?
C25 C24 C23 C22 0.0 . . . . ?
C7 N2 C8 C9 175.3(4) . . . . ?
C16 C15 C14 C13 0.0 . . . . ?
C15 C16 C17 C18 0.0 . . . . ?
C15 C14 C13 C18 0.0 . . . . ?
C15 C14 C13 C12 -175.0(5) . . . . ?
C14 C13 C18 O3 -177.8(4) . . . . ?
C14 C13 C18 C17 0.0 . . . . ?
C14 C13 C12 N4 -125.4(4) . . . . ?
C13 C18 C17 C16 0.0 . . . . ?
C18 C13 C12 N4 59.7(6) . . . . ?
C17 C16 C15 C14 0.0 . . . . ?
C11 N4 C12 C13 162.1(5) . . . . ?
C12 N4 C11 C10 172.2(5) . . . . ?
C12 C13 C18 O3 -2.9(5) . . . . ?
C12 C13 C18 C17 174.9(5) . . . . ?
C20 N3 C21 C22 -66.9(6) . . . . ?
C9 N1 C10 C11 155.5(4) . . . . ?
C9 N1 C19 C20 -82.4(6) . . . . ?
C21 N3 C20 C19 176.0(5) . . . . ?
C21 C22 C27 C26 172.7(4) . . . . ?
O1 C1 C2 C3 179.4(6) . . . . ?
O1 C1 C6 C7 2.3(6) . . . . ?
O1 C1 C6 C5 -179.4(6) . . . . ?
C1 C2 C3 C29 0.0 . . . . ?
C2 C1 C6 C7 -178.3(4) . . . . ?
C2 C1 C6 C5 0.0 . . . . ?
C2 C3 C29 C5 0.0 . . . . ?
C3 C29 C5 C6 0.0 . . . . ?
C29 C5 C6 C7 178.3(4) . . . . ?
C29 C5 C6 C1 0.0 . . . . ?
C6 C1 C2 C3 0.0 . . . . ?

loop_
_smtbx_masks_void_nr
_smtbx_masks_void_average_x
_smtbx_masks_void_average_y
_smtbx_masks_void_average_z
_smtbx_masks_void_volume
_smtbx_masks_void_count_electrons
_smtbx_masks_void_content
1 0.000 -0.918 0.765 527.7 121.0 '2 ?'
2 0.500 -0.743 0.235 527.7 119.8 '2 ?'
